data_1531996
loop_
_publ_author_name
'Onogi, T.'
'Takeuchi, T.'
'Mizutani, U.'
'Sato, H.'

_publ_section_title
;
 Atomic and electronic structure determination for a series of Al - Re -
 Si MI-type 1/1-cubic approximants
;
_journal_name_full 'Journal of Alloys Compd.'
_journal_page_first 397
_journal_page_last 401
_journal_volume 342
_journal_year 2002
_chemical_formula_sum 'Al92.76 Re24 Si19.8'
_space_group_IT_number 200
_symmetry_space_group_name_Hall '-P 2 2 3'
_symmetry_space_group_name_H-M 'P m -3'
_cell_angle_alpha 90
_cell_angle_beta 90
_cell_angle_gamma 90
_cell_formula_units_Z 1
_cell_length_a 12.7779
_cell_length_b 12.7779
_cell_length_c 12.7779
_cell_volume 2086.308
_citation_journal_id_ASTM JALCEU
_cod_data_source_file Onogi_JALCEU_2002_511.cif
_cod_data_source_block Al92.76Re24Si19.8
_cod_database_code 1531996

loop_
_symmetry_equiv_pos_as_xyz
x,y,z
-x,-y,z
x,-y,-z
-x,y,-z
z,x,y
-z,-x,y
z,-x,-y
-z,x,-y
y,z,x
y,-z,-x
-y,z,-x
-y,-z,x
-x,-y,-z
x,y,-z
-x,y,z
x,-y,z
-z,-x,-y
z,x,-y
-z,x,y
z,-x,y
-y,-z,-x
-y,z,x
y,-z,x
y,z,-x

loop_
_atom_site_label
_atom_site_type_symbol
_atom_site_fract_x
_atom_site_fract_y
_atom_site_fract_z
_atom_site_occupancy
_atom_site_U_iso_or_equiv
Al8 Al 0.121 0.111 0.5 0.93 0.0
Al3 Al 0.36 0 0 1 0.0
Re1 Re 0.325 0.198 0 1 0.0
Al2 Al 0.337 0.397 0.5 0.2 0.0
Si1 Si 0.156 0.094 0 0.2 0.0
Si4 Si 0.331 0.403 0 0.2 0.0
Al7 Al 0.331 0.403 0 0.8 0.0
Re2 Re 0.181 0.306 0.5 1 0.0
Al1 Al 0.156 0.094 0 0.8 0.0
Si3 Si 0.296 0 0.5 0.9 0.0
Al6 Al 0.393 0.311 0.192 1 0.0
Al5 Al 0.122 0.189 0.302 1 0.0
Si2 Si 0.337 0.397 0.5 0.8 0.0
Al4 Al 0.11 0.5 0.5 1 0.0
